data_2211283
loop_
_publ_author_name
'Hai-Tao Zhang'
'Jing-Kang Wang'
'Ying Chen'
'Lina Zhou'

_publ_section_title
;
 Dimethyl <i>N</i>,<i>N</i>'-(hexane-1,6-diyl)dicarbamate
;
_journal_coeditor_code BH2060
_journal_issue 12
_journal_name_full 'Acta Crystallographica Section E'
_journal_page_first o5673
_journal_page_last o5674
_journal_paper_doi 10.1107/S1600536806048884
_journal_volume 62
_journal_year 2006
_chemical_formula_iupac 'C10 H20 N2 O4'
_chemical_formula_moiety 'C10 H20 N2 O4'
_chemical_formula_sum 'C10 H20 N2 O4'
_chemical_formula_weight 232.28
_chemical_melting_point 385.2
_chemical_name_systematic
;
Dimethyl N,N'-(hexane-1,6-diyl)dicarbamate
;
_space_group_IT_number 14
_symmetry_cell_setting monoclinic
_symmetry_space_group_name_Hall '-P 2yn'
_symmetry_space_group_name_H-M 'P 1 21/n 1'
_atom_sites_solution_hydrogens geom
_atom_sites_solution_primary direct
_atom_sites_solution_secondary difmap
_audit_creation_method SHELXL-97
_cell_angle_alpha 90.00
_cell_angle_beta 93.56(3)
_cell_angle_gamma 90.00
_cell_formula_units_Z 2
_cell_length_a 5.0290(10)
_cell_length_b 23.674(5)
_cell_length_c 5.2550(11)
_cell_measurement_reflns_used 4225
_cell_measurement_temperature 293(2)
_cell_measurement_theta_max 27.53
_cell_measurement_theta_min 3.44
_cell_volume 624.4(2)
_computing_cell_refinement RAPID-AUTO
_computing_data_collection 'RAPID-AUTO (Rigaku/MSC, 2004)'
_computing_data_reduction 'CrystalStructure (Rigaku/MSC, 2004)'
_computing_molecular_graphics 'SHELXTL (Sheldrick, 1997b)'
_computing_publication_material SHELXL97
_computing_structure_refinement 'SHELXL97 (Sheldrick, 199a7)'
_computing_structure_solution 'SHELXS97 (Sheldrick, 1997a)'
_diffrn_ambient_temperature 293(2)
_diffrn_measured_fraction_theta_full 0.996
_diffrn_measured_fraction_theta_max 0.996
_diffrn_measurement_device_type 'Rigaku R-AXIS RAPID IP'
_diffrn_measurement_method \w
_diffrn_radiation_monochromator graphite
_diffrn_radiation_source 'rotating anode'
_diffrn_radiation_type MoK\a
_diffrn_radiation_wavelength 0.71073
_diffrn_reflns_av_R_equivalents 0.0695
_diffrn_reflns_av_sigmaI/netI 0.0630
_diffrn_reflns_limit_h_max 6
_diffrn_reflns_limit_h_min -6
_diffrn_reflns_limit_k_max 30
_diffrn_reflns_limit_k_min -30
_diffrn_reflns_limit_l_max 6
_diffrn_reflns_limit_l_min -6
_diffrn_reflns_number 6072
_diffrn_reflns_theta_full 27.48
_diffrn_reflns_theta_max 27.48
_diffrn_reflns_theta_min 3.44
_diffrn_standards_decay_% 0
_diffrn_standards_interval_count 0
_diffrn_standards_interval_time 0
_diffrn_standards_number 0
_exptl_absorpt_coefficient_mu 0.095
_exptl_absorpt_correction_T_max 0.9914
_exptl_absorpt_correction_T_min 0.9700
_exptl_absorpt_correction_type multi-scan
_exptl_absorpt_process_details '(ABSCOR; Higashi, 1995)'
_exptl_crystal_colour colourless
_exptl_crystal_density_diffrn 1.235
_exptl_crystal_density_method 'not measured'
_exptl_crystal_description plate
_exptl_crystal_F_000 252
_exptl_crystal_size_max 0.32
_exptl_crystal_size_mid 0.22
_exptl_crystal_size_min 0.09
_refine_diff_density_max 0.133
_refine_diff_density_min -0.156
_refine_ls_extinction_coef 0.055(16)
_refine_ls_extinction_expression Fc^*^=kFc[1+0.001xFc^2^\l^3^/sin(2\q)]^-1/4^
_refine_ls_extinction_method SHELXL97
_refine_ls_goodness_of_fit_ref 1.036
_refine_ls_hydrogen_treatment refxyz
_refine_ls_matrix_type full
_refine_ls_number_parameters 114
_refine_ls_number_reflns 1432
_refine_ls_number_restraints 0
_refine_ls_restrained_S_all 1.036
_refine_ls_R_factor_all 0.0638
_refine_ls_R_factor_gt 0.0456
_refine_ls_shift/su_max 0.001
_refine_ls_shift/su_mean 0.000
_refine_ls_structure_factor_coef Fsqd
_refine_ls_weighting_details 'calc w=1/[\s^2^(Fo^2^)+(0.0521P)^2^+0.0675P] where P=(Fo^2^+2Fc^2^)/3'
_refine_ls_weighting_scheme calc
_refine_ls_wR_factor_gt 0.1140
_refine_ls_wR_factor_ref 0.1266
_reflns_number_gt 1023
_reflns_number_total 1432
_reflns_threshold_expression I>2\s(I)
_cod_data_source_file bh2060.cif
_cod_data_source_block I
_cod_original_sg_symbol_H-M 'P 21/n'
_cod_database_code 2211283
_cod_database_fobs_code 2211283

loop_
_symmetry_equiv_pos_as_xyz
'x, y, z'
'-x+1/2, y+1/2, -z+1/2'
'-x, -y, -z'
'x-1/2, -y-1/2, z-1/2'

loop_
_atom_site_type_symbol
_atom_site_label
_atom_site_fract_x
_atom_site_fract_y
_atom_site_fract_z
_atom_site_U_iso_or_equiv
_atom_site_adp_type
_atom_site_calc_flag
_atom_site_refinement_flags
_atom_site_occupancy
_atom_site_disorder_assembly
_atom_site_disorder_group
N N1 0.7790(2) 0.12437(5) 0.5670(3) 0.0532(4) Uani d . 1 . .
H H1D 0.620(4) 0.1315(7) 0.606(3) 0.064 Uiso d . 1 . .
O O1 0.8910(2) 0.18616(5) 0.8688(2) 0.0629(4) Uani d . 1 . .
O O2 1.2114(2) 0.14174(6) 0.6695(3) 0.0774(5) Uani d . 1 . .
C C1 1.0899(5) 0.21685(11) 1.0195(5) 0.0783(6) Uani d . 1 . .
H H1A 1.150(13) 0.251(3) 0.910(12) 0.117 Uiso d P 0.53(4) S 1
H H1B 1.266(15) 0.200(2) 1.039(14) 0.117 Uiso d P 0.53(4) S 1
H H1C 1.016(12) 0.231(3) 1.161(12) 0.117 Uiso d P 0.53(4) S 1
H H1A' 1.253(16) 0.223(3) 0.938(14) 0.117 Uiso d P 0.47(4) S 2
H H1B' 1.157(14) 0.194(3) 1.184(14) 0.117 Uiso d P 0.47(4) S 2
H H1C' 1.019(13) 0.255(3) 1.052(16) 0.117 Uiso d P 0.47(4) S 2
C C2 0.9798(3) 0.14966(6) 0.6983(3) 0.0480(4) Uani d . 1 . .
C C3 0.8295(3) 0.08099(7) 0.3823(3) 0.0544(4) Uani d . 1 . .
H H3A 0.927(3) 0.0494(7) 0.470(3) 0.065 Uiso d . 1 . .
H H3B 0.951(4) 0.0943(7) 0.264(3) 0.065 Uiso d . 1 . .
C C4 0.5770(3) 0.05978(7) 0.2470(3) 0.0522(4) Uani d . 1 . .
H H4A 0.493(3) 0.0901(7) 0.152(3) 0.063 Uiso d . 1 . .
H H4B 0.454(3) 0.0482(7) 0.370(3) 0.063 Uiso d . 1 . .
C C5 0.6252(3) 0.01175(7) 0.0669(3) 0.0512(4) Uani d . 1 . .
H H5A 0.719(3) -0.0187(7) 0.158(3) 0.061 Uiso d . 1 . .
H H5B 0.738(3) 0.0236(7) -0.057(3) 0.061 Uiso d . 1 . .

loop_
_atom_site_aniso_label
_atom_site_aniso_U_11
_atom_site_aniso_U_22
_atom_site_aniso_U_33
_atom_site_aniso_U_12
_atom_site_aniso_U_13
_atom_site_aniso_U_23
N1 0.0382(6) 0.0586(7) 0.0628(8) 0.0020(5) 0.0016(5) -0.0157(6)
O1 0.0540(6) 0.0675(7) 0.0667(7) -0.0007(5) 0.0011(5) -0.0227(5)
O2 0.0392(6) 0.0997(10) 0.0929(10) 0.0008(5) 0.0005(5) -0.0348(7)
C1 0.0788(14) 0.0812(14) 0.0741(14) -0.0173(12) -0.0017(11) -0.0290(11)
C2 0.0428(7) 0.0484(7) 0.0526(8) 0.0023(6) -0.0002(6) -0.0042(6)
C3 0.0433(8) 0.0593(9) 0.0602(10) 0.0025(7) 0.0012(6) -0.0125(7)
C4 0.0425(8) 0.0583(9) 0.0554(9) 0.0023(6) -0.0004(6) -0.0077(7)
C5 0.0407(7) 0.0575(8) 0.0552(9) 0.0021(6) 0.0020(6) -0.0074(7)

loop_
_atom_type_symbol
_atom_type_description
_atom_type_scat_dispersion_real
_atom_type_scat_dispersion_imag
_atom_type_scat_source
C C 0.0033 0.0016 'International Tables Vol C Tables 4.2.6.8 and 6.1.1.4'
H H 0.0000 0.0000 'International Tables Vol C Tables 4.2.6.8 and 6.1.1.4'
N N 0.0061 0.0033 'International Tables Vol C Tables 4.2.6.8 and 6.1.1.4'
O O 0.0106 0.0060 'International Tables Vol C Tables 4.2.6.8 and 6.1.1.4'

loop_
_geom_angle_atom_site_label_1
_geom_angle_atom_site_label_2
_geom_angle_atom_site_label_3
_geom_angle_site_symmetry_1
_geom_angle_site_symmetry_3
_geom_angle
C2 N1 C3 . . 120.59(12)
C2 N1 H1D . . 118.4(12)
C3 N1 H1D . . 120.6(12)
C2 O1 C1 . . 116.48(14)
O1 C1 H1A . . 107(3)
O1 C1 H1B . . 117(3)
H1A C1 H1B . . 94(4)
O1 C1 H1C . . 109(3)
H1A C1 H1C . . 108(4)
H1B C1 H1C . . 119(5)
O1 C1 H1A' . . 115(4)
H1A C1 H1A' . . 49(4)
H1B C1 H1A' . . 47(4)
H1C C1 H1A' . . 134(5)
O1 C1 H1B' . . 111(3)
H1A C1 H1B' . . 139(4)
H1B C1 H1B' . . 57(4)
H1C C1 H1B' . . 70(4)
H1A' C1 H1B' . . 102(5)
O1 C1 H1C' . . 108(3)
H1A C1 H1C' . . 61(4)
H1B C1 H1C' . . 134(5)
H1C C1 H1C' . . 50(4)
H1A' C1 H1C' . . 105(5)
H1B' C1 H1C' . . 116(5)
O2 C2 N1 . . 125.22(14)
O2 C2 O1 . . 123.46(13)
N1 C2 O1 . . 111.32(12)
N1 C3 C4 . . 112.11(12)
N1 C3 H3A . . 108.9(10)
C4 C3 H3A . . 110.3(9)
N1 C3 H3B . . 110.5(10)
C4 C3 H3B . . 111.0(10)
H3A C3 H3B . . 103.7(13)
C3 C4 C5 . . 112.62(12)
C3 C4 H4A . . 109.1(10)
C5 C4 H4A . . 108.8(10)
C3 C4 H4B . . 109.8(10)
C5 C4 H4B . . 110.0(10)
H4A C4 H4B . . 106.3(14)
C4 C5 C5 . 3_655 114.08(15)
C4 C5 H5A . . 110.2(10)
C5 C5 H5A 3_655 . 108.6(9)
C4 C5 H5B . . 109.9(10)
C5 C5 H5B 3_655 . 108.1(10)
H5A C5 H5B . . 105.5(14)

loop_
_geom_bond_atom_site_label_1
_geom_bond_atom_site_label_2
_geom_bond_site_symmetry_2
_geom_bond_distance
N1 C2 . 1.3294(18)
N1 C3 . 1.4463(19)
N1 H1D . 0.855(19)
O1 C2 . 1.3408(17)
O1 C1 . 1.434(2)
O2 C2 . 1.1987(18)
C1 H1A . 1.04(6)
C1 H1B . 0.97(7)
C1 H1C . 0.92(7)
C1 H1A' . 0.96(8)
C1 H1B' . 1.06(7)
C1 H1C' . 0.99(7)
C3 C4 . 1.503(2)
C3 H3A . 0.994(17)
C3 H3B . 0.954(18)
C4 C5 . 1.509(2)
C4 H4A . 0.955(17)
C4 H4B . 0.962(18)
C5 C5 3_655 1.510(3)
C5 H5A . 0.970(17)
C5 H5B . 0.935(18)

loop_
_geom_hbond_atom_site_label_D
_geom_hbond_atom_site_label_H
_geom_hbond_atom_site_label_A
_geom_hbond_site_symmetry_A
_geom_hbond_distance_DH
_geom_hbond_distance_HA
_geom_hbond_distance_DA
_geom_hbond_angle_DHA
_geom_hbond_publ_flag
N1 H1D O2 1_455 0.855(19) 2.116(19) 2.9664(17) 172.9(17) yes

loop_
_geom_torsion_atom_site_label_1
_geom_torsion_atom_site_label_2
_geom_torsion_atom_site_label_3
_geom_torsion_atom_site_label_4
_geom_torsion_site_symmetry_4
_geom_torsion
C3 N1 C2 O2 . 4.0(2)
C3 N1 C2 O1 . -176.56(13)
C1 O1 C2 O2 . 0.5(2)
C1 O1 C2 N1 . -178.97(17)
C2 N1 C3 C4 . -177.45(14)
N1 C3 C4 C5 . -176.07(14)
C3 C4 C5 C5 3_655 178.36(17)
